data_7002185
loop_
_publ_author_name
'Bennett, Martin A.'
'Bhargava, Suresh K.'
'Mirzadeh, Nedaossadat'
'Priv\'er, Steven H.'
'Wagler, J\"org'
'Willis, Anthony C.'

_publ_section_title
;
 Synthesis and interconversions of digold(i), tetragold(i), digold(ii),
 gold(i)--gold(iii) and digold(iii) complexes of fluorine-substituted
 aryl carbanions
;
_journal_issue 36
_journal_name_full 'Dalton Transactions'
_journal_page_first 7537
_journal_page_last 7551
_journal_paper_doi 10.1039/b906769h
_journal_year 2009
_chemical_formula_moiety 'C36 H20 Au2 F8 N2 O6 P2, C H2 Cl2 '
_chemical_formula_sum 'C37 H22 Au2 Cl2 F8 N2 O6 P2'
_chemical_formula_weight 1269.34
_chemical_name_systematic
;
?
;
_space_group_IT_number 14
_symmetry_cell_setting monoclinic
_symmetry_space_group_name_Hall '-P 2yn'
_symmetry_space_group_name_H-M 'P 1 21/n 1'
_atom_sites_solution_hydrogens geom
_atom_sites_solution_primary direct
_atom_sites_solution_secondary difmap
_audit_creation_method SHELXL-97
_cell_angle_alpha 90.00
_cell_angle_beta 98.734(2)
_cell_angle_gamma 90.00
_cell_formula_units_Z 4
_cell_length_a 9.3504(3)
_cell_length_b 19.5747(6)
_cell_length_c 21.6622(6)
_cell_measurement_reflns_used 7139
_cell_measurement_temperature 200(2)
_cell_measurement_theta_max 25.028
_cell_measurement_theta_min 2.546
_cell_volume 3918.9(2)
_computing_cell_refinement DENZO-SMN
_computing_data_collection 'Nonius Collect'
_computing_data_reduction Scalepack
_computing_molecular_graphics 'ORTEP32 for windows (Farugia)'
_computing_publication_material 'Ciftab (Sheldrick, 1997)'
_computing_structure_refinement 'SHELXL-97 (Sheldrick, 1997)'
_computing_structure_solution 'SHELXS-97 (Sheldrick, 1990)'
_diffrn_ambient_temperature 200(2)
_diffrn_measured_fraction_theta_full 0.976
_diffrn_measured_fraction_theta_max 0.976
_diffrn_measurement_device_type 'Nonius Kappa CCD'
_diffrn_measurement_method 'phi and omega scans'
_diffrn_radiation_monochromator graphite
_diffrn_radiation_source 'fine-focus sealed tube'
_diffrn_radiation_type MoK\a
_diffrn_radiation_wavelength 0.71073
_diffrn_reflns_av_R_equivalents 0.0305
_diffrn_reflns_av_sigmaI/netI 0.0578
_diffrn_reflns_limit_h_max 3
_diffrn_reflns_limit_h_min -11
_diffrn_reflns_limit_k_max 23
_diffrn_reflns_limit_k_min -23
_diffrn_reflns_limit_l_max 25
_diffrn_reflns_limit_l_min -25
_diffrn_reflns_number 9095
_diffrn_reflns_theta_full 25.00
_diffrn_reflns_theta_max 25.00
_diffrn_reflns_theta_min 2.82
_exptl_absorpt_coefficient_mu 7.784
_exptl_absorpt_correction_T_max 0.8000
_exptl_absorpt_correction_T_min 0.1714
_exptl_absorpt_correction_type multi-scan
_exptl_absorpt_process_details SORTAV
_exptl_crystal_colour yellow
_exptl_crystal_density_diffrn 2.151
_exptl_crystal_density_method 'not measured'
_exptl_crystal_description prism
_exptl_crystal_F_000 2400
_exptl_crystal_size_max 0.35
_exptl_crystal_size_mid 0.03
_exptl_crystal_size_min 0.03
_refine_diff_density_max 1.670
_refine_diff_density_min -0.960
_refine_diff_density_rms 0.158
_refine_ls_extinction_method none
_refine_ls_goodness_of_fit_ref 1.020
_refine_ls_hydrogen_treatment constr
_refine_ls_matrix_type full
_refine_ls_number_parameters 532
_refine_ls_number_reflns 6735
_refine_ls_number_restraints 0
_refine_ls_restrained_S_all 1.020
_refine_ls_R_factor_all 0.0847
_refine_ls_R_factor_gt 0.0423
_refine_ls_shift/su_max 0.001
_refine_ls_shift/su_mean 0.000
_refine_ls_structure_factor_coef Fsqd
_refine_ls_weighting_details 'calc w=1/[\s^2^(Fo^2^)+(0.0220P)^2^+21.5166P] where P=(Fo^2^+2Fc^2^)/3'
_refine_ls_weighting_scheme calc
_refine_ls_wR_factor_gt 0.0720
_refine_ls_wR_factor_ref 0.0807
_reflns_number_gt 4451
_reflns_number_total 6735
_reflns_threshold_expression >2sigma(I)
_cod_data_source_file b906769h.txt
_cod_data_source_block ben0607_rerefined
_cod_original_sg_symbol_Hall -P2yn
_cod_original_sg_symbol_H-M P21/n
_cod_database_code 7002185

loop_
_symmetry_equiv_pos_as_xyz
'x, y, z'
'-x+1/2, y+1/2, -z+1/2'
'-x, -y, -z'
'x-1/2, -y-1/2, z-1/2'

loop_
_atom_site_label
_atom_site_type_symbol
_atom_site_fract_x
_atom_site_fract_y
_atom_site_fract_z
_atom_site_U_iso_or_equiv
_atom_site_adp_type
_atom_site_occupancy
_atom_site_symmetry_multiplicity
_atom_site_calc_flag
_atom_site_refinement_flags
_atom_site_disorder_assembly
_atom_site_disorder_group
Cl1 Cl 0.1205(4) 0.09116(16) 0.32633(14) 0.0672(9) Uani 1 1 d . . .
C37 C 0.2551(14) 0.1312(5) 0.3814(5) 0.065(3) Uani 1 1 d . . .
H37A H 0.3148 0.1616 0.3591 0.078 Uiso 1 1 calc R . .
H37B H 0.2078 0.1596 0.4102 0.078 Uiso 1 1 calc R . .
Cl2 Cl 0.3661(4) 0.0708(2) 0.42412(17) 0.0923(13) Uani 1 1 d . . .
Au1 Au 0.86406(3) 0.85602(2) 0.085079(14) 0.02494(10) Uani 1 1 d . . .
Au2 Au 0.63972(3) 0.85796(2) 0.134936(14) 0.02496(10) Uani 1 1 d . . .
P1 P 0.7104(3) 0.80387(12) 0.00271(11) 0.0275(5) Uani 1 1 d . . .
P2 P 0.7932(3) 0.82188(12) 0.22497(11) 0.0263(5) Uani 1 1 d . . .
F1 F 0.4743(6) 0.8378(3) -0.1131(2) 0.0495(16) Uani 1 1 d . . .
F2 F 0.2623(7) 0.9308(3) -0.1159(3) 0.0553(16) Uani 1 1 d . . .
F3 F 0.2246(6) 0.9985(3) -0.0106(2) 0.0457(15) Uani 1 1 d . . .
F4 F 0.4011(6) 0.9752(3) 0.0971(2) 0.0382(13) Uani 1 1 d . . .
F5 F 1.0344(6) 0.8618(3) 0.3334(2) 0.0439(14) Uani 1 1 d . . .
F6 F 1.2640(6) 0.9429(3) 0.3246(3) 0.0519(16) Uani 1 1 d . . .
F7 F 1.2960(6) 1.0017(3) 0.2148(3) 0.0468(15) Uani 1 1 d . . .
F8 F 1.1086(6) 0.9736(3) 0.1108(2) 0.0410(14) Uani 1 1 d . . .
O1 O 1.0547(7) 0.8583(4) 0.0421(3) 0.0348(15) Uani 1 1 d . . .
O2 O 1.0505(9) 0.7482(4) 0.0526(5) 0.082(3) Uani 1 1 d . . .
O3 O 1.2222(9) 0.7961(4) 0.0141(4) 0.076(3) Uani 1 1 d . . .
O4 O 0.4441(7) 0.8596(4) 0.1770(3) 0.0358(15) Uani 1 1 d . . .
O5 O 0.4410(9) 0.7560(4) 0.1452(5) 0.074(3) Uani 1 1 d . . .
O6 O 0.2640(8) 0.7982(4) 0.1875(4) 0.059(2) Uani 1 1 d . . .
N1 N 1.1095(10) 0.7994(5) 0.0372(4) 0.048(2) Uani 1 1 d . . .
N2 N 0.3832(9) 0.8033(5) 0.1698(4) 0.038(2) Uani 1 1 d . . .
C1 C 0.5503(9) 0.8569(5) -0.0052(4) 0.0288(19) Uani 1 1 d . . .
C2 C 0.4595(10) 0.8698(5) -0.0601(4) 0.033(2) Uani 1 1 d . . .
C3 C 0.3484(10) 0.9178(5) -0.0616(4) 0.038(2) Uani 1 1 d . . .
C4 C 0.3296(10) 0.9516(5) -0.0089(5) 0.034(2) Uani 1 1 d . . .
C5 C 0.4223(10) 0.9386(5) 0.0465(4) 0.031(2) Uani 1 1 d . . .
C6 C 0.5267(10) 0.8902(5) 0.0511(4) 0.030(2) Uani 1 1 d . . .
C7 C 0.7828(9) 0.8025(5) -0.0701(4) 0.030(2) Uani 1 1 d . . .
C8 C 0.7818(10) 0.7422(5) -0.1048(4) 0.034(2) Uani 1 1 d . . .
H8 H 0.7434 0.7011 -0.0907 0.041 Uiso 1 1 calc R . .
C9 C 0.8387(11) 0.7438(5) -0.1608(5) 0.043(3) Uani 1 1 d . . .
H9 H 0.8378 0.7036 -0.1853 0.051 Uiso 1 1 calc R . .
C10 C 0.8948(11) 0.8021(6) -0.1803(4) 0.043(3) Uani 1 1 d . . .
H10 H 0.9311 0.8025 -0.2189 0.052 Uiso 1 1 calc R . .
C11 C 0.9006(11) 0.8611(6) -0.1450(4) 0.045(3) Uani 1 1 d . . .
H11 H 0.9433 0.9013 -0.1587 0.054 Uiso 1 1 calc R . .
C12 C 0.8446(10) 0.8615(5) -0.0903(4) 0.037(2) Uani 1 1 d . . .
H12 H 0.8479 0.9020 -0.0661 0.045 Uiso 1 1 calc R . .
C13 C 0.6588(11) 0.7173(5) 0.0187(4) 0.032(2) Uani 1 1 d . . .
C14 C 0.5234(12) 0.6919(5) -0.0076(5) 0.051(3) Uani 1 1 d . . .
H14 H 0.4555 0.7207 -0.0323 0.061 Uiso 1 1 calc R . .
C15 C 0.4896(13) 0.6255(6) 0.0027(6) 0.067(4) Uani 1 1 d . . .
H15 H 0.3975 0.6083 -0.0152 0.081 Uiso 1 1 calc R . .
C16 C 0.5842(13) 0.5835(6) 0.0377(5) 0.058(3) Uani 1 1 d . . .
H16 H 0.5587 0.5373 0.0438 0.070 Uiso 1 1 calc R . .
C17 C 0.7148(14) 0.6073(6) 0.0641(6) 0.072(4) Uani 1 1 d . . .
H17 H 0.7803 0.5779 0.0894 0.086 Uiso 1 1 calc R . .
C18 C 0.7543(13) 0.6750(6) 0.0545(6) 0.061(3) Uani 1 1 d . . .
H18 H 0.8467 0.6915 0.0728 0.073 Uiso 1 1 calc R . .
C19 C 0.9554(10) 0.8724(4) 0.2243(4) 0.030(2) Uani 1 1 d . . .
C20 C 1.0524(11) 0.8889(5) 0.2765(4) 0.034(2) Uani 1 1 d . . .
C21 C 1.1680(10) 0.9303(5) 0.2737(5) 0.035(2) Uani 1 1 d . . .
C22 C 1.1842(10) 0.9589(5) 0.2171(4) 0.032(2) Uani 1 1 d . . .
C23 C 1.0901(10) 0.9434(5) 0.1644(5) 0.033(2) Uani 1 1 d . . .
C24 C 0.9766(9) 0.8987(4) 0.1659(4) 0.026(2) Uani 1 1 d . . .
C25 C 0.7193(10) 0.8446(5) 0.2943(4) 0.032(2) Uani 1 1 d . . .
C26 C 0.7232(11) 0.7995(6) 0.3453(4) 0.047(3) Uani 1 1 d . . .
H26 H 0.7639 0.7551 0.3443 0.057 Uiso 1 1 calc R . .
C27 C 0.6652(12) 0.8223(7) 0.3975(5) 0.055(3) Uani 1 1 d . . .
H27 H 0.6655 0.7924 0.4321 0.065 Uiso 1 1 calc R . .
C28 C 0.6079(12) 0.8865(8) 0.4004(5) 0.062(4) Uani 1 1 d . . .
H28 H 0.5716 0.9013 0.4368 0.075 Uiso 1 1 calc R . .
C29 C 0.6038(12) 0.9294(7) 0.3497(5) 0.060(3) Uani 1 1 d . . .
H29 H 0.5606 0.9732 0.3505 0.072 Uiso 1 1 calc R . .
C30 C 0.6610(11) 0.9095(5) 0.2983(5) 0.044(3) Uani 1 1 d . . .
H30 H 0.6611 0.9406 0.2647 0.053 Uiso 1 1 calc R . .
C31 C 0.8433(10) 0.7336(4) 0.2298(4) 0.029(2) Uani 1 1 d . . .
C32 C 0.9884(10) 0.7140(5) 0.2405(4) 0.035(2) Uani 1 1 d . . .
H32 H 1.0617 0.7480 0.2435 0.042 Uiso 1 1 calc R . .
C33 C 1.0270(11) 0.6461(5) 0.2467(5) 0.045(2) Uani 1 1 d . . .
H33 H 1.1262 0.6334 0.2532 0.054 Uiso 1 1 calc R . .
C34 C 0.9198(12) 0.5961(5) 0.2433(5) 0.052(3) Uani 1 1 d . . .
H34 H 0.9458 0.5493 0.2492 0.062 Uiso 1 1 calc R . .
C35 C 0.7774(12) 0.6144(6) 0.2315(6) 0.057(3) Uani 1 1 d . . .
H35 H 0.7043 0.5804 0.2287 0.069 Uiso 1 1 calc R . .
C36 C 0.7389(11) 0.6831(5) 0.2237(5) 0.046(3) Uani 1 1 d . . .
H36 H 0.6397 0.6952 0.2139 0.055 Uiso 1 1 calc R . .

loop_
_atom_site_aniso_label
_atom_site_aniso_U_11
_atom_site_aniso_U_22
_atom_site_aniso_U_33
_atom_site_aniso_U_23
_atom_site_aniso_U_13
_atom_site_aniso_U_12
Cl1 0.072(2) 0.0591(19) 0.0646(19) -0.0104(15) -0.0069(17) 0.0122(16)
C37 0.084(9) 0.044(7) 0.069(8) -0.020(6) 0.018(7) -0.007(7)
Cl2 0.101(3) 0.088(3) 0.077(2) -0.028(2) -0.024(2) 0.037(2)
Au1 0.02044(19) 0.0269(2) 0.02765(19) 0.00004(16) 0.00428(15) -0.00174(17)
Au2 0.02037(19) 0.0283(2) 0.02619(19) 0.00103(16) 0.00340(14) -0.00067(17)
P1 0.0250(13) 0.0303(13) 0.0264(12) -0.0018(10) 0.0014(10) -0.0021(10)
P2 0.0222(13) 0.0282(13) 0.0292(13) 0.0029(10) 0.0062(10) 0.0008(10)
F1 0.043(4) 0.076(4) 0.028(3) -0.008(3) 0.001(3) 0.001(3)
F2 0.048(4) 0.078(4) 0.035(3) 0.010(3) -0.008(3) 0.014(3)
F3 0.035(3) 0.050(4) 0.051(3) 0.016(3) 0.003(3) 0.014(3)
F4 0.034(3) 0.043(3) 0.038(3) 0.002(3) 0.005(3) 0.007(3)
F5 0.043(3) 0.055(4) 0.030(3) 0.002(3) -0.005(2) -0.002(3)
F6 0.038(4) 0.057(4) 0.055(4) -0.014(3) -0.013(3) -0.007(3)
F7 0.035(3) 0.045(3) 0.061(4) -0.013(3) 0.008(3) -0.015(3)
F8 0.039(3) 0.040(3) 0.046(3) 0.001(3) 0.012(3) -0.010(3)
O1 0.030(4) 0.034(4) 0.041(4) -0.003(3) 0.011(3) -0.008(3)
O2 0.058(6) 0.051(5) 0.149(9) 0.010(5) 0.050(6) 0.011(5)
O3 0.043(5) 0.075(6) 0.120(8) -0.037(5) 0.045(5) -0.007(4)
O4 0.025(4) 0.046(4) 0.036(4) -0.009(3) 0.006(3) 0.005(4)
O5 0.046(5) 0.040(5) 0.143(8) -0.014(5) 0.043(6) -0.007(4)
O6 0.035(5) 0.061(5) 0.084(6) 0.018(4) 0.023(4) -0.001(4)
N1 0.034(6) 0.048(6) 0.062(6) -0.001(5) 0.013(5) -0.012(5)
N2 0.032(5) 0.045(6) 0.042(5) 0.009(4) 0.019(4) 0.015(5)
C1 0.021(5) 0.037(5) 0.028(5) 0.000(4) 0.003(4) -0.005(4)
C2 0.026(5) 0.049(7) 0.025(5) -0.003(4) 0.001(4) 0.003(5)
C3 0.023(5) 0.054(7) 0.034(6) 0.017(5) -0.004(4) -0.005(5)
C4 0.027(5) 0.033(6) 0.044(6) 0.006(5) 0.008(5) 0.002(4)
C5 0.030(5) 0.036(6) 0.027(5) -0.003(4) 0.011(4) -0.004(4)
C6 0.024(5) 0.032(5) 0.034(5) 0.002(4) 0.004(4) -0.005(4)
C7 0.019(5) 0.040(6) 0.030(5) 0.000(4) 0.006(4) 0.001(4)
C8 0.028(6) 0.035(5) 0.039(6) -0.011(4) 0.002(5) -0.007(4)
C9 0.050(7) 0.044(6) 0.038(6) -0.001(5) 0.015(5) 0.001(5)
C10 0.039(6) 0.063(7) 0.032(5) -0.003(5) 0.017(5) 0.002(5)
C11 0.057(7) 0.045(6) 0.037(5) 0.002(5) 0.017(5) -0.003(6)
C12 0.040(6) 0.036(6) 0.037(5) 0.001(5) 0.008(4) 0.000(5)
C13 0.039(6) 0.027(5) 0.031(5) 0.001(4) 0.006(4) -0.006(4)
C14 0.047(7) 0.035(6) 0.069(8) 0.005(5) 0.000(6) -0.005(5)
C15 0.045(8) 0.052(8) 0.098(10) 0.004(7) -0.013(7) -0.024(6)
C16 0.062(8) 0.037(7) 0.074(8) 0.011(6) 0.007(7) -0.016(6)
C17 0.062(9) 0.043(7) 0.099(10) 0.017(7) -0.024(8) -0.011(6)
C18 0.038(7) 0.050(7) 0.088(9) 0.008(7) -0.010(6) -0.004(6)
C19 0.024(5) 0.032(6) 0.034(5) 0.001(4) 0.003(4) 0.000(4)
C20 0.037(6) 0.030(5) 0.033(5) -0.002(4) -0.002(5) 0.009(5)
C21 0.023(5) 0.029(5) 0.049(6) -0.009(5) -0.006(5) -0.001(4)
C22 0.027(5) 0.027(5) 0.043(6) -0.011(4) 0.004(4) -0.007(4)
C23 0.023(5) 0.027(5) 0.049(6) -0.006(4) 0.003(5) -0.005(4)
C24 0.027(5) 0.020(5) 0.033(5) -0.001(4) 0.008(4) 0.004(4)
C25 0.025(5) 0.038(6) 0.029(5) 0.001(4) -0.003(4) -0.001(4)
C26 0.045(7) 0.066(8) 0.032(6) 0.017(5) 0.007(5) 0.011(6)
C27 0.044(7) 0.085(9) 0.034(6) 0.021(6) 0.004(5) -0.016(7)
C28 0.046(7) 0.116(11) 0.025(6) -0.004(6) 0.006(5) 0.021(7)
C29 0.050(7) 0.088(9) 0.040(6) -0.029(6) 0.001(6) 0.018(7)
C30 0.052(7) 0.039(6) 0.044(6) 0.001(5) 0.015(5) 0.003(5)
C31 0.031(6) 0.025(5) 0.033(5) 0.000(4) 0.010(4) 0.001(4)
C32 0.028(6) 0.033(5) 0.043(6) 0.000(4) -0.001(4) 0.005(4)
C33 0.036(6) 0.032(5) 0.065(7) 0.000(5) 0.000(5) 0.006(5)
C34 0.050(7) 0.034(6) 0.069(8) -0.004(5) 0.002(6) 0.012(5)
C35 0.035(7) 0.041(7) 0.092(9) 0.004(6) -0.003(6) -0.007(5)
C36 0.024(6) 0.034(6) 0.078(8) 0.003(5) 0.002(5) 0.003(5)

loop_
_atom_type_symbol
_atom_type_description
_atom_type_scat_dispersion_real
_atom_type_scat_dispersion_imag
_atom_type_scat_source
C C 0.0033 0.0016 'International Tables Vol C Tables 4.2.6.8 and 6.1.1.4'
H H 0.0000 0.0000 'International Tables Vol C Tables 4.2.6.8 and 6.1.1.4'
F F 0.0171 0.0103 'International Tables Vol C Tables 4.2.6.8 and 6.1.1.4'
N N 0.0061 0.0033 'International Tables Vol C Tables 4.2.6.8 and 6.1.1.4'
O O 0.0106 0.0060 'International Tables Vol C Tables 4.2.6.8 and 6.1.1.4'
P P 0.1023 0.0942 'International Tables Vol C Tables 4.2.6.8 and 6.1.1.4'
Au Au -2.0133 8.8022 'International Tables Vol C Tables 4.2.6.8 and 6.1.1.4'
Cl Cl 0.1484 0.1585 'International Tables Vol C Tables 4.2.6.8 and 6.1.1.4'

loop_
_geom_angle_atom_site_label_1
_geom_angle_atom_site_label_2
_geom_angle_atom_site_label_3
_geom_angle
_geom_angle_site_symmetry_1
_geom_angle_site_symmetry_3
_geom_angle_publ_flag
Cl2 C37 Cl1 111.1(6) . . ?
Cl2 C37 H37A 109.4 . . ?
Cl1 C37 H37A 109.4 . . ?
Cl2 C37 H37B 109.4 . . ?
Cl1 C37 H37B 109.4 . . ?
H37A C37 H37B 108.0 . . ?
C24 Au1 O1 90.5(3) . . ?
C24 Au1 P1 171.5(2) . . ?
O1 Au1 P1 97.67(18) . . ?
C24 Au1 Au2 88.9(2) . . ?
O1 Au1 Au2 177.90(19) . . ?
P1 Au1 Au2 83.00(6) . . ?
C6 Au2 O4 90.8(3) . . ?
C6 Au2 P2 173.3(3) . . ?
O4 Au2 P2 95.98(17) . . ?
C6 Au2 Au1 88.6(2) . . ?
O4 Au2 Au1 179.32(16) . . ?
P2 Au2 Au1 84.67(6) . . ?
C1 P1 C7 109.9(4) . . ?
C1 P1 C13 108.4(4) . . ?
C7 P1 C13 107.4(4) . . ?
C1 P1 Au1 103.0(3) . . ?
C7 P1 Au1 113.7(3) . . ?
C13 P1 Au1 114.3(3) . . ?
C31 P2 C25 108.6(4) . . ?
C31 P2 C19 108.4(4) . . ?
C25 P2 C19 107.4(4) . . ?
C31 P2 Au2 117.4(3) . . ?
C25 P2 Au2 110.7(3) . . ?
C19 P2 Au2 103.6(3) . . ?
N1 O1 Au1 113.0(6) . . ?
N2 O4 Au2 109.6(5) . . ?
O2 N1 O3 121.2(10) . . ?
O2 N1 O1 121.3(9) . . ?
O3 N1 O1 117.5(9) . . ?
O5 N2 O6 123.3(10) . . ?
O5 N2 O4 120.0(8) . . ?
O6 N2 O4 116.7(8) . . ?
C2 C1 C6 120.0(8) . . ?
C2 C1 P1 125.5(7) . . ?
C6 C1 P1 114.4(6) . . ?
F1 C2 C1 121.8(8) . . ?
F1 C2 C3 118.0(8) . . ?
C1 C2 C3 120.2(9) . . ?
F2 C3 C4 120.5(9) . . ?
F2 C3 C2 119.5(9) . . ?
C4 C3 C2 120.0(8) . . ?
F3 C4 C3 120.1(9) . . ?
F3 C4 C5 120.4(9) . . ?
C3 C4 C5 119.5(9) . . ?
F4 C5 C6 120.3(8) . . ?
F4 C5 C4 117.0(8) . . ?
C6 C5 C4 122.7(9) . . ?
C5 C6 C1 117.3(8) . . ?
C5 C6 Au2 123.3(7) . . ?
C1 C6 Au2 119.2(7) . . ?
C12 C7 C8 119.9(8) . . ?
C12 C7 P1 119.4(7) . . ?
C8 C7 P1 120.6(7) . . ?
C9 C8 C7 118.4(9) . . ?
C9 C8 H8 120.8 . . ?
C7 C8 H8 120.8 . . ?
C10 C9 C8 120.6(9) . . ?
C10 C9 H9 119.7 . . ?
C8 C9 H9 119.7 . . ?
C9 C10 C11 121.1(9) . . ?
C9 C10 H10 119.4 . . ?
C11 C10 H10 119.4 . . ?
C12 C11 C10 119.7(10) . . ?
C12 C11 H11 120.1 . . ?
C10 C11 H11 120.1 . . ?
C11 C12 C7 120.1(10) . . ?
C11 C12 H12 119.9 . . ?
C7 C12 H12 119.9 . . ?
C18 C13 C14 119.2(9) . . ?
C18 C13 P1 120.3(8) . . ?
C14 C13 P1 120.4(8) . . ?
C15 C14 C13 119.4(11) . . ?
C15 C14 H14 120.3 . . ?
C13 C14 H14 120.3 . . ?
C16 C15 C14 121.5(11) . . ?
C16 C15 H15 119.3 . . ?
C14 C15 H15 119.3 . . ?
C17 C16 C15 120.1(11) . . ?
C17 C16 H16 120.0 . . ?
C15 C16 H16 120.0 . . ?
C16 C17 C18 120.4(12) . . ?
C16 C17 H17 119.8 . . ?
C18 C17 H17 119.8 . . ?
C13 C18 C17 119.5(11) . . ?
C13 C18 H18 120.2 . . ?
C17 C18 H18 120.2 . . ?
C20 C19 C24 119.2(8) . . ?
C20 C19 P2 124.7(7) . . ?
C24 C19 P2 116.1(7) . . ?
C21 C20 F5 118.5(8) . . ?
C21 C20 C19 122.1(9) . . ?
F5 C20 C19 119.4(9) . . ?
F6 C21 C20 120.9(9) . . ?
F6 C21 C22 120.6(9) . . ?
C20 C21 C22 118.6(9) . . ?
F7 C22 C23 120.8(9) . . ?
F7 C22 C21 118.5(8) . . ?
C23 C22 C21 120.7(9) . . ?
F8 C23 C22 118.4(8) . . ?
F8 C23 C24 120.2(8) . . ?
C22 C23 C24 121.4(9) . . ?
C23 C24 C19 117.9(8) . . ?
C23 C24 Au1 121.9(7) . . ?
C19 C24 Au1 119.2(6) . . ?
C30 C25 C26 119.0(9) . . ?
C30 C25 P2 118.8(7) . . ?
C26 C25 P2 122.1(7) . . ?
C27 C26 C25 117.8(10) . . ?
C27 C26 H26 121.1 . . ?
C25 C26 H26 121.1 . . ?
C28 C27 C26 122.1(10) . . ?
C28 C27 H27 119.0 . . ?
C26 C27 H27 119.0 . . ?
C27 C28 C29 119.0(11) . . ?
C27 C28 H28 120.5 . . ?
C29 C28 H28 120.5 . . ?
C30 C29 C28 120.7(12) . . ?
C30 C29 H29 119.6 . . ?
C28 C29 H29 119.6 . . ?
C29 C30 C25 121.3(10) . . ?
C29 C30 H30 119.4 . . ?
C25 C30 H30 119.4 . . ?
C36 C31 C32 118.3(8) . . ?
C36 C31 P2 120.8(7) . . ?
C32 C31 P2 120.9(7) . . ?
C33 C32 C31 121.0(9) . . ?
C33 C32 H32 119.5 . . ?
C31 C32 H32 119.5 . . ?
C32 C33 C34 119.8(10) . . ?
C32 C33 H33 120.1 . . ?
C34 C33 H33 120.1 . . ?
C35 C34 C33 119.8(10) . . ?
C35 C34 H34 120.1 . . ?
C33 C34 H34 120.1 . . ?
C34 C35 C36 120.2(10) . . ?
C34 C35 H35 119.9 . . ?
C36 C35 H35 119.9 . . ?
C31 C36 C35 120.9(9) . . ?
C31 C36 H36 119.6 . . ?
C35 C36 H36 119.6 . . ?

loop_
_geom_bond_atom_site_label_1
_geom_bond_atom_site_label_2
_geom_bond_distance
_geom_bond_site_symmetry_2
_geom_bond_publ_flag
Cl1 C37 1.779(12) . ?
C37 Cl2 1.745(13) . ?
C37 H37A 0.9900 . ?
C37 H37B 0.9900 . ?
Au1 C24 2.077(9) . ?
Au1 O1 2.132(6) . ?
Au1 P1 2.348(2) . ?
Au1 Au2 2.5012(4) . ?
Au2 C6 2.056(9) . ?
Au2 O4 2.164(6) . ?
Au2 P2 2.348(2) . ?
P1 C1 1.808(9) . ?
P1 C7 1.808(9) . ?
P1 C13 1.809(9) . ?
P2 C31 1.789(9) . ?
P2 C25 1.801(9) . ?
P2 C19 1.812(9) . ?
F1 C2 1.333(10) . ?
F2 C3 1.343(10) . ?
F3 C4 1.340(10) . ?
F4 C5 1.350(10) . ?
F5 C20 1.374(10) . ?
F6 C21 1.335(10) . ?
F7 C22 1.347(10) . ?
F8 C23 1.338(10) . ?
O1 N1 1.273(11) . ?
O2 N1 1.215(11) . ?
O3 N1 1.235(11) . ?
O4 N2 1.240(10) . ?
O5 N2 1.234(10) . ?
O6 N2 1.236(10) . ?
C1 C2 1.376(12) . ?
C1 C6 1.430(12) . ?
C2 C3 1.397(13) . ?
C3 C4 1.355(13) . ?
C4 C5 1.393(12) . ?
C5 C6 1.353(13) . ?
C7 C12 1.392(13) . ?
C7 C8 1.399(12) . ?
C8 C9 1.395(13) . ?
C8 H8 0.9500 . ?
C9 C10 1.350(14) . ?
C9 H9 0.9500 . ?
C10 C11 1.382(14) . ?
C10 H10 0.9500 . ?
C11 C12 1.364(12) . ?
C11 H11 0.9500 . ?
C12 H12 0.9500 . ?
C13 C18 1.370(14) . ?
C13 C14 1.398(14) . ?
C14 C15 1.364(14) . ?
C14 H14 0.9500 . ?
C15 C16 1.353(15) . ?
C15 H15 0.9500 . ?
C16 C17 1.350(15) . ?
C16 H16 0.9500 . ?
C17 C18 1.399(15) . ?
C17 H17 0.9500 . ?
C18 H18 0.9500 . ?
C19 C20 1.377(12) . ?
C19 C24 1.407(12) . ?
C20 C21 1.360(13) . ?
C21 C22 1.377(13) . ?
C22 C23 1.366(12) . ?
C23 C24 1.379(12) . ?
C25 C30 1.390(13) . ?
C25 C26 1.412(12) . ?
C26 C27 1.399(15) . ?
C26 H26 0.9500 . ?
C27 C28 1.372(16) . ?
C27 H27 0.9500 . ?
C28 C29 1.378(16) . ?
C28 H28 0.9500 . ?
C29 C30 1.361(13) . ?
C29 H29 0.9500 . ?
C30 H30 0.9500 . ?
C31 C36 1.382(13) . ?
C31 C32 1.396(13) . ?
C32 C33 1.380(13) . ?
C32 H32 0.9500 . ?
C33 C34 1.395(14) . ?
C33 H33 0.9500 . ?
C34 C35 1.366(15) . ?
C34 H34 0.9500 . ?
C35 C36 1.395(14) . ?
C35 H35 0.9500 . ?
C36 H36 0.9500 . ?

loop_
_geom_torsion_atom_site_label_1
_geom_torsion_atom_site_label_2
_geom_torsion_atom_site_label_3
_geom_torsion_atom_site_label_4
_geom_torsion
_geom_torsion_site_symmetry_1
_geom_torsion_site_symmetry_2
_geom_torsion_site_symmetry_3
_geom_torsion_site_symmetry_4
_geom_torsion_publ_flag
C24 Au1 Au2 C6 138.4(3) . . . . ?
P1 Au1 Au2 C6 -44.0(3) . . . . ?
C24 Au1 Au2 P2 -41.2(2) . . . . ?
P1 Au1 Au2 P2 136.39(8) . . . . ?
O1 Au1 P1 C1 -132.4(3) . . . . ?
Au2 Au1 P1 C1 45.6(3) . . . . ?
O1 Au1 P1 C7 -13.5(4) . . . . ?
Au2 Au1 P1 C7 164.5(3) . . . . ?
O1 Au1 P1 C13 110.3(4) . . . . ?
Au2 Au1 P1 C13 -71.7(4) . . . . ?
O4 Au2 P2 C31 101.2(4) . . . . ?
Au1 Au2 P2 C31 -78.5(3) . . . . ?
O4 Au2 P2 C25 -24.3(4) . . . . ?
Au1 Au2 P2 C25 155.9(3) . . . . ?
O4 Au2 P2 C19 -139.3(4) . . . . ?
Au1 Au2 P2 C19 40.9(3) . . . . ?
C24 Au1 O1 N1 107.2(6) . . . . ?
P1 Au1 O1 N1 -70.7(6) . . . . ?
C6 Au2 O4 N2 89.6(6) . . . . ?
P2 Au2 O4 N2 -90.8(6) . . . . ?
Au1 O1 N1 O2 4.2(12) . . . . ?
Au1 O1 N1 O3 -178.4(7) . . . . ?
Au2 O4 N2 O5 4.2(11) . . . . ?
Au2 O4 N2 O6 -174.9(6) . . . . ?
C7 P1 C1 C2 26.5(10) . . . . ?
C13 P1 C1 C2 -90.5(9) . . . . ?
Au1 P1 C1 C2 148.0(8) . . . . ?
C7 P1 C1 C6 -149.4(7) . . . . ?
C13 P1 C1 C6 93.5(7) . . . . ?
Au1 P1 C1 C6 -27.9(7) . . . . ?
C6 C1 C2 F1 -177.3(8) . . . . ?
P1 C1 C2 F1 7.0(14) . . . . ?
C6 C1 C2 C3 3.0(14) . . . . ?
P1 C1 C2 C3 -172.7(7) . . . . ?
F1 C2 C3 F2 -0.9(13) . . . . ?
C1 C2 C3 F2 178.7(8) . . . . ?
F1 C2 C3 C4 -179.8(8) . . . . ?
C1 C2 C3 C4 -0.1(14) . . . . ?
F2 C3 C4 F3 0.0(14) . . . . ?
C2 C3 C4 F3 178.9(8) . . . . ?
F2 C3 C4 C5 -178.4(8) . . . . ?
C2 C3 C4 C5 0.4(14) . . . . ?
F3 C4 C5 F4 -0.2(13) . . . . ?
C3 C4 C5 F4 178.2(8) . . . . ?
F3 C4 C5 C6 177.6(8) . . . . ?
C3 C4 C5 C6 -4.0(14) . . . . ?
F4 C5 C6 C1 -175.6(8) . . . . ?
C4 C5 C6 C1 6.7(14) . . . . ?
F4 C5 C6 Au2 9.2(12) . . . . ?
C4 C5 C6 Au2 -168.5(7) . . . . ?
C2 C1 C6 C5 -6.2(13) . . . . ?
P1 C1 C6 C5 170.0(7) . . . . ?
C2 C1 C6 Au2 169.2(7) . . . . ?
P1 C1 C6 Au2 -14.6(9) . . . . ?
O4 Au2 C6 C5 40.8(8) . . . . ?
Au1 Au2 C6 C5 -139.4(8) . . . . ?
O4 Au2 C6 C1 -134.3(7) . . . . ?
Au1 Au2 C6 C1 45.5(7) . . . . ?
C1 P1 C7 C12 68.8(8) . . . . ?
C13 P1 C7 C12 -173.5(7) . . . . ?
Au1 P1 C7 C12 -46.0(8) . . . . ?
C1 P1 C7 C8 -113.5(8) . . . . ?
C13 P1 C7 C8 4.2(9) . . . . ?
Au1 P1 C7 C8 131.7(7) . . . . ?
C12 C7 C8 C9 -2.5(14) . . . . ?
P1 C7 C8 C9 179.9(7) . . . . ?
C7 C8 C9 C10 0.8(15) . . . . ?
C8 C9 C10 C11 1.4(16) . . . . ?
C9 C10 C11 C12 -2.1(16) . . . . ?
C10 C11 C12 C7 0.4(15) . . . . ?
C8 C7 C12 C11 1.9(14) . . . . ?
P1 C7 C12 C11 179.6(8) . . . . ?
C1 P1 C13 C18 -148.8(9) . . . . ?
C7 P1 C13 C18 92.5(9) . . . . ?
Au1 P1 C13 C18 -34.6(10) . . . . ?
C1 P1 C13 C14 33.9(9) . . . . ?
C7 P1 C13 C14 -84.8(9) . . . . ?
Au1 P1 C13 C14 148.1(8) . . . . ?
C18 C13 C14 C15 -0.5(17) . . . . ?
P1 C13 C14 C15 176.8(9) . . . . ?
C13 C14 C15 C16 0(2) . . . . ?
C14 C15 C16 C17 1(2) . . . . ?
C15 C16 C17 C18 -1(2) . . . . ?
C14 C13 C18 C17 0.1(18) . . . . ?
P1 C13 C18 C17 -177.2(10) . . . . ?
C16 C17 C18 C13 1(2) . . . . ?
C31 P2 C19 C20 -80.1(9) . . . . ?
C25 P2 C19 C20 37.2(9) . . . . ?
Au2 P2 C19 C20 154.5(7) . . . . ?
C31 P2 C19 C24 103.3(7) . . . . ?
C25 P2 C19 C24 -139.5(7) . . . . ?
Au2 P2 C19 C24 -22.2(7) . . . . ?
C24 C19 C20 C21 0.4(14) . . . . ?
P2 C19 C20 C21 -176.1(7) . . . . ?
C24 C19 C20 F5 -178.2(8) . . . . ?
P2 C19 C20 F5 5.2(12) . . . . ?
F5 C20 C21 F6 1.7(13) . . . . ?
C19 C20 C21 F6 -176.9(8) . . . . ?
F5 C20 C21 C22 -178.3(8) . . . . ?
C19 C20 C21 C22 3.0(14) . . . . ?
F6 C21 C22 F7 -2.3(13) . . . . ?
C20 C21 C22 F7 177.7(8) . . . . ?
F6 C21 C22 C23 176.8(8) . . . . ?
C20 C21 C22 C23 -3.2(14) . . . . ?
F7 C22 C23 F8 -2.3(13) . . . . ?
C21 C22 C23 F8 178.6(8) . . . . ?
F7 C22 C23 C24 178.9(8) . . . . ?
C21 C22 C23 C24 -0.2(14) . . . . ?
F8 C23 C24 C19 -175.2(8) . . . . ?
C22 C23 C24 C19 3.6(13) . . . . ?
F8 C23 C24 Au1 16.5(12) . . . . ?
C22 C23 C24 Au1 -164.7(7) . . . . ?
C20 C19 C24 C23 -3.7(12) . . . . ?
P2 C19 C24 C23 173.1(7) . . . . ?
C20 C19 C24 Au1 164.9(7) . . . . ?
P2 C19 C24 Au1 -18.2(9) . . . . ?
O1 Au1 C24 C23 31.3(7) . . . . ?
Au2 Au1 C24 C23 -146.7(7) . . . . ?
O1 Au1 C24 C19 -136.9(7) . . . . ?
Au2 Au1 C24 C19 45.2(7) . . . . ?
C31 P2 C25 C30 -174.4(8) . . . . ?
C19 P2 C25 C30 68.5(9) . . . . ?
Au2 P2 C25 C30 -44.0(8) . . . . ?
C31 P2 C25 C26 7.9(10) . . . . ?
C19 P2 C25 C26 -109.2(8) . . . . ?
Au2 P2 C25 C26 138.2(8) . . . . ?
C30 C25 C26 C27 1.1(15) . . . . ?
P2 C25 C26 C27 178.9(8) . . . . ?
C25 C26 C27 C28 -1.0(17) . . . . ?
C26 C27 C28 C29 1.7(18) . . . . ?
C27 C28 C29 C30 -2.7(18) . . . . ?
C28 C29 C30 C25 2.9(18) . . . . ?
C26 C25 C30 C29 -2.1(16) . . . . ?
P2 C25 C30 C29 -179.9(9) . . . . ?
C25 P2 C31 C36 71.3(9) . . . . ?
C19 P2 C31 C36 -172.2(8) . . . . ?
Au2 P2 C31 C36 -55.3(9) . . . . ?
C25 P2 C31 C32 -108.1(8) . . . . ?
C19 P2 C31 C32 8.4(9) . . . . ?
Au2 P2 C31 C32 125.3(7) . . . . ?
C36 C31 C32 C33 -2.0(15) . . . . ?
P2 C31 C32 C33 177.4(7) . . . . ?
C31 C32 C33 C34 -1.1(15) . . . . ?
C32 C33 C34 C35 2.5(17) . . . . ?
C33 C34 C35 C36 -0.8(18) . . . . ?
C32 C31 C36 C35 3.7(16) . . . . ?
P2 C31 C36 C35 -175.7(9) . . . . ?
C34 C35 C36 C31 -2.3(18) . . . . ?
